data_7115465
loop_
_publ_author_name
'Amit Kumar'
'Abhimanyu Yadav'
'Ajay Verma'
'Sadhan Jana'
'Moh. Sattar'
'Shailesh Kumar'
'Ch. Durga Prasad'
'Sangit Kumar'

_publ_section_title
;
 Chemoselective arylation of phenols with bromo-nitroarenes: synthesis of
 nitro-biaryl-ols and their conversion into benzofurans and carbazoles
;
_journal_name_full Chem.Commun.
_journal_page_first 9481
_journal_paper_doi 10.1039/C4cc03090G
_journal_volume 50
_journal_year 2014
_chemical_formula_sum 'C16 H17 N O3'
_chemical_formula_weight 271.31
_chemical_name_systematic
; 
 ? 
;
_space_group_IT_number 2
_symmetry_cell_setting triclinic
_symmetry_space_group_name_Hall '-P 1'
_symmetry_space_group_name_H-M 'P -1'
_atom_sites_solution_hydrogens geom
_atom_sites_solution_primary direct
_atom_sites_solution_secondary difmap
_audit_creation_method SHELXL-97
_cell_angle_alpha 82.195(3)
_cell_angle_beta 79.847(3)
_cell_angle_gamma 85.040(2)
_cell_formula_units_Z 2
_cell_length_a 6.8419(3)
_cell_length_b 8.4340(3)
_cell_length_c 12.6395(5)
_cell_measurement_temperature 296(2)
_cell_volume 709.82(5)
_computing_structure_refinement 'SHELXL-97 (Sheldrick, 2008)'
_computing_structure_solution 'SHELXS-97 (Sheldrick, 2008)'
_diffrn_ambient_temperature 296(2)
_diffrn_measured_fraction_theta_full 0.740
_diffrn_measured_fraction_theta_max 0.740
_diffrn_radiation_monochromator graphite
_diffrn_radiation_source 'fine-focus sealed tube'
_diffrn_radiation_type MoK\a
_diffrn_radiation_wavelength 0.71073
_diffrn_reflns_av_R_equivalents 0.0000
_diffrn_reflns_av_sigmaI/netI 0.0151
_diffrn_reflns_limit_h_max 8
_diffrn_reflns_limit_h_min -7
_diffrn_reflns_limit_k_max 10
_diffrn_reflns_limit_k_min -10
_diffrn_reflns_limit_l_max 14
_diffrn_reflns_limit_l_min 0
_diffrn_reflns_number 2208
_diffrn_reflns_theta_full 26.63
_diffrn_reflns_theta_max 25.242
_diffrn_reflns_theta_min 1.65
_exptl_absorpt_coefficient_mu 0.088
_exptl_crystal_colour yellow
_exptl_crystal_density_diffrn 1.269
_exptl_crystal_density_method 'not measured'
_exptl_crystal_F_000 288
_refine_diff_density_max 0.199
_refine_diff_density_min -0.184
_refine_diff_density_rms 0.035
_refine_ls_extinction_method none
_refine_ls_goodness_of_fit_ref 1.083
_refine_ls_hydrogen_treatment mixed
_refine_ls_matrix_type full
_refine_ls_number_parameters 188
_refine_ls_number_reflns 2208
_refine_ls_number_restraints 0
_refine_ls_restrained_S_all 1.083
_refine_ls_R_factor_all 0.0552
_refine_ls_R_factor_gt 0.0457
_refine_ls_shift/su_max 0.000
_refine_ls_shift/su_mean 0.000
_refine_ls_structure_factor_coef Fsqd
_refine_ls_weighting_details 'calc w=1/[\s^2^(Fo^2^)+(0.0732P)^2^+0.1709P] where P=(Fo^2^+2Fc^2^)/3'
_refine_ls_weighting_scheme calc
_refine_ls_wR_factor_gt 0.1340
_refine_ls_wR_factor_ref 0.1404
_reflns_number_gt 1787
_reflns_number_total 2208
_reflns_threshold_expression >2sigma(I)
_cod_data_source_file c4cc03090g3.cif
_cod_data_source_block 2,3,4',5-tetramethyl-2'-nitro-[1,1'-biphenyl]-4-ol
_cod_database_code 7115465

loop_
_symmetry_equiv_pos_as_xyz
'x, y, z'
'-x, -y, -z'

loop_
_atom_site_label
_atom_site_type_symbol
_atom_site_fract_x
_atom_site_fract_y
_atom_site_fract_z
_atom_site_U_iso_or_equiv
_atom_site_adp_type
_atom_site_occupancy
_atom_site_symmetry_multiplicity
_atom_site_calc_flag
_atom_site_refinement_flags
O1 O -0.0248(2) 0.74295(17) -0.14039(12) 0.0601(4) Uani 1 1 d .
H1 H -0.116(4) 0.680(3) -0.141(2) 0.090 Uiso 1 1 d .
O3 O 0.1723(3) 0.37230(18) 0.39304(15) 0.1008(7) Uani 1 1 d .
O2 O 0.2850(3) 0.45272(17) 0.22689(15) 0.0701(5) Uani 1 1 d .
N1 N 0.2229(3) 0.47828(18) 0.31991(16) 0.0569(5) Uani 1 1 d .
C1 C 0.0078(3) 0.74893(19) -0.03661(16) 0.0439(5) Uani 1 1 d .
C2 C -0.1193(3) 0.68245(19) 0.05402(17) 0.0440(5) Uani 1 1 d .
C3 C -0.0745(3) 0.6883(2) 0.15704(16) 0.0454(5) Uani 1 1 d .
C4 C 0.0988(3) 0.75933(19) 0.16743(15) 0.0434(5) Uani 1 1 d .
C10 C 0.1587(3) 0.7718(2) 0.27335(16) 0.0442(5) Uani 1 1 d .
C16 C 0.1641(3) 0.9221(2) 0.30615(17) 0.0547(5) Uani 1 1 d .
H17 H 0.1323 1.0127 0.2601 0.066 Uiso 1 1 calc R
C15 C 0.2147(3) 0.9423(2) 0.40426(18) 0.0604(6) Uani 1 1 d .
H16 H 0.2158 1.0455 0.4223 0.073 Uiso 1 1 calc R
C13 C 0.2640(3) 0.8127(3) 0.47636(17) 0.0565(6) Uani 1 1 d .
C14 C 0.3136(4) 0.8343(3) 0.5849(2) 0.0797(7) Uani 1 1 d .
H15 H 0.3273 0.9459 0.5877 0.119 Uiso 1 1 calc R
H14 H 0.4363 0.7744 0.5948 0.119 Uiso 1 1 calc R
H13 H 0.2089 0.7964 0.6413 0.119 Uiso 1 1 calc R
C9 C -0.2135(3) 0.6236(3) 0.25735(19) 0.0671(6) Uani 1 1 d .
H6 H -0.3453 0.6717 0.2550 0.101 Uiso 1 1 calc R
H7 H -0.1684 0.6487 0.3205 0.101 Uiso 1 1 calc R
H5 H -0.2150 0.5094 0.2602 0.101 Uiso 1 1 calc R
C5 C 0.2155(3) 0.82984(19) 0.07416(15) 0.0446(5) Uani 1 1 d .
H8 H 0.3256 0.8824 0.0815 0.054 Uiso 1 1 calc R
C6 C 0.1756(3) 0.82540(19) -0.02822(16) 0.0449(5) Uani 1 1 d .
C7 C 0.3095(4) 0.8960(2) -0.12826(17) 0.0607(6) Uani 1 1 d .
H9 H 0.4108 0.9514 -0.1075 0.091 Uiso 1 1 calc R
H11 H 0.2324 0.9700 -0.1717 0.091 Uiso 1 1 calc R
H10 H 0.3705 0.8117 -0.1693 0.091 Uiso 1 1 calc R
C12 C 0.2601(3) 0.6612(2) 0.44576(17) 0.0531(5) Uani 1 1 d .
H12 H 0.2904 0.5709 0.4924 0.064 Uiso 1 1 calc R
C11 C 0.2118(3) 0.6432(2) 0.34721(16) 0.0461(5) Uani 1 1 d .
C8 C -0.3027(3) 0.6071(2) 0.03800(19) 0.0605(6) Uani 1 1 d .
H2 H -0.3806 0.6839 -0.0032 0.091 Uiso 1 1 calc R
H4 H -0.3803 0.5740 0.1073 0.091 Uiso 1 1 calc R
H3 H -0.2637 0.5155 -0.0002 0.091 Uiso 1 1 calc R

loop_
_atom_site_aniso_label
_atom_site_aniso_U_11
_atom_site_aniso_U_22
_atom_site_aniso_U_33
_atom_site_aniso_U_23
_atom_site_aniso_U_13
_atom_site_aniso_U_12
O1 0.0778(11) 0.0550(8) 0.0538(10) -0.0014(6) -0.0277(8) -0.0128(7)
O3 0.1425(18) 0.0476(9) 0.0984(15) 0.0093(8) 0.0081(13) -0.0150(10)
O2 0.0848(12) 0.0562(9) 0.0730(12) -0.0207(8) -0.0161(10) -0.0001(7)
N1 0.0579(11) 0.0423(8) 0.0686(14) -0.0028(8) -0.0079(10) -0.0034(7)
C1 0.0535(11) 0.0346(8) 0.0464(13) -0.0047(7) -0.0188(10) 0.0028(8)
C2 0.0393(10) 0.0372(8) 0.0570(13) -0.0069(7) -0.0140(9) 0.0032(7)
C3 0.0406(11) 0.0425(9) 0.0522(13) -0.0039(8) -0.0074(9) -0.0011(7)
C4 0.0432(11) 0.0404(9) 0.0472(13) -0.0045(7) -0.0113(9) -0.0005(7)
C10 0.0440(11) 0.0445(9) 0.0442(12) -0.0039(8) -0.0084(9) -0.0035(8)
C16 0.0696(14) 0.0428(9) 0.0530(14) -0.0032(8) -0.0163(11) -0.0029(9)
C15 0.0771(15) 0.0505(11) 0.0577(14) -0.0119(9) -0.0161(12) -0.0082(10)
C13 0.0587(13) 0.0658(12) 0.0467(13) -0.0047(9) -0.0119(10) -0.0102(10)
C14 0.0958(19) 0.0895(17) 0.0607(17) -0.0100(12) -0.0275(14) -0.0142(14)
C9 0.0520(13) 0.0825(15) 0.0648(16) -0.0024(11) -0.0037(11) -0.0159(11)
C5 0.0456(11) 0.0385(8) 0.0513(13) -0.0058(7) -0.0109(9) -0.0052(7)
C6 0.0518(11) 0.0349(8) 0.0486(13) -0.0025(7) -0.0127(9) -0.0013(7)
C7 0.0705(14) 0.0604(12) 0.0509(14) 0.0007(9) -0.0090(11) -0.0170(10)
C12 0.0555(12) 0.0550(11) 0.0464(13) 0.0044(8) -0.0100(10) -0.0034(9)
C11 0.0450(11) 0.0437(9) 0.0486(13) -0.0030(8) -0.0064(9) -0.0043(8)
C8 0.0479(12) 0.0603(12) 0.0777(16) -0.0110(10) -0.0204(11) -0.0046(9)

loop_
_atom_type_symbol
_atom_type_description
_atom_type_scat_dispersion_real
_atom_type_scat_dispersion_imag
_atom_type_scat_source
C C 0.0033 0.0016 'International Tables Vol C Tables 4.2.6.8 and 6.1.1.4'
H H 0.0000 0.0000 'International Tables Vol C Tables 4.2.6.8 and 6.1.1.4'
N N 0.0061 0.0033 'International Tables Vol C Tables 4.2.6.8 and 6.1.1.4'
O O 0.0106 0.0060 'International Tables Vol C Tables 4.2.6.8 and 6.1.1.4'

loop_
_geom_angle_atom_site_label_1
_geom_angle_atom_site_label_2
_geom_angle_atom_site_label_3
_geom_angle
C1 O1 H1 111.7(18)
O2 N1 O3 123.03(18)
O2 N1 C11 119.25(16)
O3 N1 C11 117.7(2)
O1 C1 C6 115.72(17)
O1 C1 C2 122.02(16)
C6 C1 C2 122.27(18)
C1 C2 C3 119.20(16)
C1 C2 C8 118.94(18)
C3 C2 C8 121.86(17)
C2 C3 C4 119.57(16)
C2 C3 C9 120.63(17)
C4 C3 C9 119.77(19)
C5 C4 C3 118.57(18)
C5 C4 C10 117.78(16)
C3 C4 C10 123.56(16)
C16 C10 C11 114.46(18)
C16 C10 C4 119.65(16)
C11 C10 C4 125.89(16)
C15 C16 C10 122.68(18)
C15 C16 H17 118.7
C10 C16 H17 118.7
C13 C15 C16 121.55(19)
C13 C15 H16 119.2
C16 C15 H16 119.2
C15 C13 C12 117.0(2)
C15 C13 C14 121.6(2)
C12 C13 C14 121.3(2)
C13 C14 H15 109.5
C13 C14 H14 109.5
H15 C14 H14 109.5
C13 C14 H13 109.5
H15 C14 H13 109.5
H14 C14 H13 109.5
C3 C9 H6 109.5
C3 C9 H7 109.5
H6 C9 H7 109.5
C3 C9 H5 109.5
H6 C9 H5 109.5
H7 C9 H5 109.5
C6 C5 C4 123.04(17)
C6 C5 H8 118.5
C4 C5 H8 118.5
C5 C6 C1 117.23(17)
C5 C6 C7 122.06(17)
C1 C6 C7 120.70(18)
C6 C7 H9 109.5
C6 C7 H11 109.5
H9 C7 H11 109.5
C6 C7 H10 109.5
H9 C7 H10 109.5
H11 C7 H10 109.5
C11 C12 C13 120.69(18)
C11 C12 H12 119.7
C13 C12 H12 119.7
C12 C11 C10 123.55(17)
C12 C11 N1 116.45(16)
C10 C11 N1 119.98(18)
C2 C8 H2 109.5
C2 C8 H4 109.5
H2 C8 H4 109.5
C2 C8 H3 109.5
H2 C8 H3 109.5
H4 C8 H3 109.5

loop_
_geom_bond_atom_site_label_1
_geom_bond_atom_site_label_2
_geom_bond_distance
O1 C1 1.377(2)
O1 H1 0.85(3)
O3 N1 1.220(2)
O2 N1 1.219(2)
N1 C11 1.470(2)
C1 C6 1.391(3)
C1 C2 1.393(3)
C2 C3 1.397(3)
C2 C8 1.511(3)
C3 C4 1.407(3)
C3 C9 1.512(3)
C4 C5 1.393(2)
C4 C10 1.487(3)
C10 C16 1.392(3)
C10 C11 1.399(3)
C16 C15 1.380(3)
C16 H17 0.9300
C15 C13 1.383(3)
C15 H16 0.9300
C13 C12 1.388(3)
C13 C14 1.508(3)
C14 H15 0.9600
C14 H14 0.9600
C14 H13 0.9600
C9 H6 0.9600
C9 H7 0.9600
C9 H5 0.9600
C5 C6 1.375(3)
C5 H8 0.9300
C6 C7 1.508(3)
C7 H9 0.9600
C7 H11 0.9600
C7 H10 0.9600
C12 C11 1.374(3)
C12 H12 0.9300
C8 H2 0.9600
C8 H4 0.9600
C8 H3 0.9600

loop_
_geom_torsion_atom_site_label_1
_geom_torsion_atom_site_label_2
_geom_torsion_atom_site_label_3
_geom_torsion_atom_site_label_4
_geom_torsion
O1 C1 C2 C3 178.10(15)
C6 C1 C2 C3 -1.9(3)
O1 C1 C2 C8 -2.4(3)
C6 C1 C2 C8 177.67(16)
C1 C2 C3 C4 -0.7(3)
C8 C2 C3 C4 179.73(16)
C1 C2 C3 C9 177.42(17)
C8 C2 C3 C9 -2.1(3)
C2 C3 C4 C5 3.5(3)
C9 C3 C4 C5 -174.73(17)
C2 C3 C4 C10 179.79(15)
C9 C3 C4 C10 1.6(3)
C5 C4 C10 C16 61.5(2)
C3 C4 C10 C16 -114.9(2)
C5 C4 C10 C11 -118.9(2)
C3 C4 C10 C11 64.8(3)
C11 C10 C16 C15 -1.0(3)
C4 C10 C16 C15 178.77(19)
C10 C16 C15 C13 0.1(3)
C16 C15 C13 C12 -0.1(3)
C16 C15 C13 C14 -178.2(2)
C3 C4 C5 C6 -3.8(3)
C10 C4 C5 C6 179.64(16)
C4 C5 C6 C1 1.3(3)
C4 C5 C6 C7 -177.15(17)
O1 C1 C6 C5 -178.35(15)
C2 C1 C6 C5 1.6(3)
O1 C1 C6 C7 0.1(3)
C2 C1 C6 C7 -179.93(16)
C15 C13 C12 C11 0.9(3)
C14 C13 C12 C11 179.1(2)
C13 C12 C11 C10 -1.9(3)
C13 C12 C11 N1 176.67(18)
C16 C10 C11 C12 1.8(3)
C4 C10 C11 C12 -177.87(18)
C16 C10 C11 N1 -176.66(17)
C4 C10 C11 N1 3.6(3)
O2 N1 C11 C12 -141.8(2)
O3 N1 C11 C12 36.8(3)
O2 N1 C11 C10 36.8(3)
O3 N1 C11 C10 -144.6(2)
